data_4502819
loop_
_publ_author_name
'Bhattacharya, Suman'
'Saha, Binoy K.'

_publ_section_title
;
 Isostructurality in the Guest Free Forms and in the Clathrates of
 1,3,5-Triethyl-2,4,6-tris(4-halophenoxy)methylbenzenes
;
_journal_issue 1
_journal_name_full 'Crystal Growth &amp; Design'
_journal_page_first 169
_journal_paper_doi 10.1021/cg2009144
_journal_volume 12
_journal_year 2012
_chemical_formula_moiety 'C33 H33 F3 O3, 3(C7 H8)'
_chemical_formula_sum 'C47 H46 F3 O3'
_chemical_formula_weight 715.84
_chemical_name_common '1F, toluene'
_chemical_name_systematic
;
1,3,5-triethyl-2,4,6-tris(4-fluorophenoxy)methylbenzenes, toluene
;
_space_group_IT_number 2
_symmetry_cell_setting triclinic
_symmetry_space_group_name_Hall '-P 1'
_symmetry_space_group_name_H-M 'P -1'
_atom_sites_solution_hydrogens geom
_atom_sites_solution_primary direct
_atom_sites_solution_secondary difmap
_audit_creation_method
;
  Olex2 1.1
  (compiled 2011.08.18 svn.r1932, GUI svn.r3819)
;
_cell_angle_alpha 69.361(8)
_cell_angle_beta 71.285(6)
_cell_angle_gamma 78.462(6)
_cell_formula_units_Z 2
_cell_length_a 10.6112(6)
_cell_length_b 14.1378(13)
_cell_length_c 15.7189(12)
_cell_measurement_reflns_used 3999
_cell_measurement_temperature 298(2)
_cell_measurement_theta_max 29.3285
_cell_measurement_theta_min 2.6701
_cell_volume 2080.0(3)
_computing_cell_refinement
;
CrysAlisPro, Oxford Diffraction Ltd.,
Version 1.171.34.44 (release 25-10-2010 CrysAlis171 .NET)
(compiled Oct 25 2010,18:11:34)
;
_computing_data_collection
;
CrysAlisPro, Oxford Diffraction Ltd.,
Version 1.171.34.44 (release 25-10-2010 CrysAlis171 .NET)
(compiled Oct 25 2010,18:11:34)
;
_computing_data_reduction
;
CrysAlisPro, Oxford Diffraction Ltd.,
Version 1.171.34.44 (release 25-10-2010 CrysAlis171 .NET)
(compiled Oct 25 2010,18:11:34)
;
_computing_molecular_graphics
;
O. V. Dolomanov, L. J. Bourhis, R. J. Gildea, J. A. K. Howard and H. Puschmann,
OLEX2: a complete structure solution, refinement and analysis program.
J. Appl. Cryst. (2009). 42, 339-341.
;
_computing_publication_material
;
O. V. Dolomanov, L. J. Bourhis, R. J. Gildea, J. A. K. Howard and H. Puschmann,
OLEX2: a complete structure solution, refinement and analysis program.
J. Appl. Cryst. (2009). 42, 339-341.
;
_computing_structure_refinement
;
XL, G.M. Sheldrick, Acta Cryst.
(2008). A64, 112-122
;
_diffrn_ambient_temperature 298(2)
_diffrn_measured_fraction_theta_full 0.998
_diffrn_measured_fraction_theta_max 0.834
_diffrn_measurement_device_type 'Xcalibur, Eos'
_diffrn_measurement_method '\w scans'
_diffrn_radiation_monochromator graphite
_diffrn_radiation_source 'fine-focus sealed tube'
_diffrn_radiation_type MoK\a
_diffrn_radiation_wavelength 0.71073
_diffrn_reflns_av_R_equivalents 0.0340
_diffrn_reflns_av_sigmaI/netI 0.1274
_diffrn_reflns_limit_h_max 13
_diffrn_reflns_limit_h_min -14
_diffrn_reflns_limit_k_max 17
_diffrn_reflns_limit_k_min -18
_diffrn_reflns_limit_l_max 20
_diffrn_reflns_limit_l_min -21
_diffrn_reflns_number 17089
_diffrn_reflns_theta_full 25.00
_diffrn_reflns_theta_max 29.39
_diffrn_reflns_theta_min 2.68
_exptl_absorpt_coefficient_mu 0.075
_exptl_absorpt_correction_T_max 0.9890
_exptl_absorpt_correction_T_min 0.983
_exptl_absorpt_correction_type multi-scan
_exptl_absorpt_process_details
;
CrysAlisPro, Oxford Diffraction Ltd.,
Version 1.171.33.66 (release 28-04-2010 CrysAlis171 .NET)
(compiled Apr 28 2010,14:27:37)
Empirical absorption correction using spherical harmonics,
 implemented in SCALE3 ABSPACK scaling algorithm.
;
_exptl_crystal_colour colorless
_exptl_crystal_density_diffrn 1.143
_exptl_crystal_density_method 'not measured'
_exptl_crystal_description block
_exptl_crystal_F_000 713
_exptl_crystal_size_max 0.26
_exptl_crystal_size_mid 0.18
_exptl_crystal_size_min 0.14
_refine_diff_density_max 0.682
_refine_diff_density_min -0.349
_refine_diff_density_rms 0.061
_refine_ls_extinction_coef 0.033(5)
_refine_ls_extinction_expression Fc^*^=kFc[1+0.001xFc^2^\l^3^/sin(2\q)]^-1/4^
_refine_ls_extinction_method SHELXL
_refine_ls_goodness_of_fit_ref 0.880
_refine_ls_hydrogen_treatment constr
_refine_ls_matrix_type full
_refine_ls_number_parameters 400
_refine_ls_number_reflns 11470
_refine_ls_number_restraints 9
_refine_ls_restrained_S_all 0.880
_refine_ls_R_factor_all 0.1994
_refine_ls_R_factor_gt 0.0925
_refine_ls_shift/su_max 0.000
_refine_ls_shift/su_mean 0.000
_refine_ls_structure_factor_coef Fsqd
_refine_ls_weighting_details 'calc w=1/[\s^2^(Fo^2^)+(0.1709P)^2^+0.0000P] where P=(Fo^2^+2Fc^2^)/3'
_refine_ls_weighting_scheme calc
_refine_ls_wR_factor_gt 0.2783
_refine_ls_wR_factor_ref 0.3110
_reflns_number_gt 3051
_reflns_number_total 11470
_reflns_threshold_expression >2sigma(I)
_cod_data_source_file cg2009144_si_001.cif
_cod_data_source_block 1F.toluene
_cod_original_sg_symbol_H-M P-1
_cod_database_code 4502819

loop_
_symmetry_equiv_pos_as_xyz
'x, y, z'
'-x, -y, -z'

loop_
_atom_site_label
_atom_site_type_symbol
_atom_site_fract_x
_atom_site_fract_y
_atom_site_fract_z
_atom_site_U_iso_or_equiv
_atom_site_adp_type
_atom_site_occupancy
_atom_site_symmetry_multiplicity
_atom_site_calc_flag
_atom_site_refinement_flags
O1 O 0.68984(19) 0.0438(2) 0.44299(15) 0.0639(8) Uani 1 1 d .
C3 C 0.8822(3) -0.1964(3) 0.6459(2) 0.0468(8) Uani 1 1 d .
C1 C 0.8298(3) -0.0271(3) 0.5471(2) 0.0469(9) Uani 1 1 d .
C2 C 0.8624(3) -0.1309(3) 0.5590(2) 0.0485(9) Uani 1 1 d .
O3 O 0.9515(2) 0.0205(2) 0.76611(16) 0.0633(7) Uani 1 1 d .
C5 C 0.8332(3) -0.0553(3) 0.7075(2) 0.0455(9) Uani 1 1 d .
C4 C 0.8708(3) -0.1589(3) 0.7194(2) 0.0453(8) Uani 1 1 d .
C6 C 0.8137(3) 0.0112(3) 0.6215(2) 0.0470(9) Uani 1 1 d .
O2 O 1.0685(2) -0.3170(2) 0.62952(18) 0.0697(8) Uani 1 1 d .
C7 C 0.8185(3) 0.0437(3) 0.4520(2) 0.0562(10) Uani 1 1 d .
H7A H 0.8328 0.1118 0.4454 0.067 Uiso 1 1 calc R
H7B H 0.8862 0.0218 0.4025 0.067 Uiso 1 1 calc R
C16 C 0.6657(3) 0.0993(3) 0.3572(2) 0.0523(9) Uani 1 1 d .
C9 C 0.8256(3) -0.0139(3) 0.7855(2) 0.0555(9) Uani 1 1 d .
H9A H 0.7556 0.0417 0.7873 0.067 Uiso 1 1 calc R
H9B H 0.8061 -0.0666 0.8462 0.067 Uiso 1 1 calc R
C12 C 0.8978(3) -0.2290(3) 0.8114(2) 0.0617(10) Uani 1 1 d .
H12A H 0.9354 -0.1917 0.8373 0.074 Uiso 1 1 calc R
H12B H 0.9634 -0.2844 0.7988 0.074 Uiso 1 1 calc R
C8 C 0.9275(3) -0.3069(3) 0.6570(3) 0.0603(10) Uani 1 1 d .
H8A H 0.8943 -0.3478 0.7222 0.072 Uiso 1 1 calc R
H8B H 0.8940 -0.3295 0.6175 0.072 Uiso 1 1 calc R
C28 C 0.9676(4) 0.0639(3) 0.8273(2) 0.0582(10) Uani 1 1 d .
F1 F 0.5696(3) 0.2576(3) 0.10980(19) 0.1380(13) Uani 1 1 d .
C10 C 0.8734(4) -0.1724(3) 0.4804(2) 0.0695(11) Uani 1 1 d .
H10A H 0.9402 -0.2306 0.4834 0.083 Uiso 1 1 calc R
H10B H 0.9040 -0.1210 0.4202 0.083 Uiso 1 1 calc R
C22 C 1.1356(4) -0.4128(3) 0.6380(3) 0.0665(11) Uani 1 1 d .
C21 C 0.5447(3) 0.0924(3) 0.3470(3) 0.0737(13) Uani 1 1 d .
H21 H 0.4846 0.0516 0.3971 0.088 Uiso 1 1 calc R
C14 C 0.7765(3) 0.1236(3) 0.6095(3) 0.0664(11) Uani 1 1 d .
H14A H 0.8250 0.1625 0.5470 0.080 Uiso 1 1 calc R
H14B H 0.8032 0.1405 0.6555 0.080 Uiso 1 1 calc R
C17 C 0.7549(3) 0.1600(3) 0.2840(3) 0.0713(12) Uani 1 1 d .
H17 H 0.8371 0.1657 0.2904 0.086 Uiso 1 1 calc R
C20 C 0.5102(4) 0.1445(4) 0.2644(3) 0.0911(15) Uani 1 1 d .
H20 H 0.4286 0.1390 0.2573 0.109 Uiso 1 1 calc R
C18 C 0.7200(4) 0.2131(3) 0.1999(3) 0.0811(13) Uani 1 1 d .
H18 H 0.7794 0.2540 0.1492 0.097 Uiso 1 1 calc R
C23 C 1.0707(4) -0.4983(4) 0.6655(3) 0.0787(12) Uani 1 1 d .
H23 H 0.9782 -0.4935 0.6785 0.094 Uiso 1 1 calc R
C33 C 0.8726(4) 0.0737(3) 0.9066(3) 0.0754(12) Uani 1 1 d .
H33 H 0.7895 0.0503 0.9226 0.090 Uiso 1 1 calc R
F3 F 1.0467(4) 0.1940(3) 0.9961(2) 0.1529(13) Uani 1 1 d .
C19 C 0.6011(4) 0.2048(4) 0.1929(3) 0.0793(13) Uani 1 1 d .
C29 C 1.0926(4) 0.0967(3) 0.8033(3) 0.0777(12) Uani 1 1 d .
H29 H 1.1577 0.0892 0.7494 0.093 Uiso 1 1 calc R
C13 C 0.7724(4) -0.2722(4) 0.8839(3) 0.0840(13) Uani 1 1 d .
H13A H 0.7420 -0.3171 0.8626 0.126 Uiso 1 1 calc R
H13B H 0.7040 -0.2178 0.8920 0.126 Uiso 1 1 calc R
H13C H 0.7921 -0.3092 0.9432 0.126 Uiso 1 1 calc R
C32 C 0.8991(6) 0.1186(4) 0.9638(3) 0.0960(15) Uani 1 1 d .
H32 H 0.8342 0.1250 1.0182 0.115 Uiso 1 1 calc R
C26 C 1.3437(5) -0.5121(6) 0.6298(5) 0.136(2) Uani 1 1 d .
H26 H 1.4361 -0.5168 0.6175 0.163 Uiso 1 1 calc R
C11 C 0.7429(4) -0.2043(4) 0.4848(3) 0.0975(15) Uani 1 1 d .
H11A H 0.7577 -0.2349 0.4363 0.146 Uiso 1 1 calc R
H11B H 0.6790 -0.1457 0.4752 0.146 Uiso 1 1 calc R
H11C H 0.7094 -0.2523 0.5455 0.146 Uiso 1 1 calc R
C30 C 1.1194(6) 0.1410(4) 0.8608(4) 0.1058(17) Uani 1 1 d .
H30 H 1.2026 0.1629 0.8473 0.127 Uiso 1 1 calc R
C24 C 1.1476(6) -0.5933(4) 0.6737(4) 0.1080(17) Uani 1 1 d .
H24 H 1.1068 -0.6522 0.6906 0.130 Uiso 1 1 calc R
C15 C 0.6253(4) 0.1537(4) 0.6222(4) 0.1035(17) Uani 1 1 d .
H15A H 0.6010 0.1472 0.5709 0.155 Uiso 1 1 calc R
H15B H 0.6043 0.2227 0.6229 0.155 Uiso 1 1 calc R
H15C H 0.5765 0.1098 0.6809 0.155 Uiso 1 1 calc R
F2 F 1.3495(3) -0.6909(3) 0.6690(3) 0.1830(18) Uani 1 1 d .
C27 C 1.2703(4) -0.4201(4) 0.6211(4) 0.1022(16) Uani 1 1 d .
H27 H 1.3128 -0.3618 0.6034 0.123 Uiso 1 1 calc R
C31 C 1.0144(7) 0.1516(4) 0.9412(4) 0.0973(15) Uani 1 1 d .
C25 C 1.2803(6) -0.5974(5) 0.6568(5) 0.117(2) Uani 1 1 d .
C37 C 0.1926(8) 0.6014(6) 0.3820(6) 0.204(3) Uiso 1 1 d D
H37 H 0.1445 0.6131 0.4389 0.245 Uiso 1 1 calc R
C35 C 0.3542(7) 0.4793(7) 0.2906(6) 0.176(3) Uiso 1 1 d D
H35 H 0.4016 0.4153 0.2993 0.211 Uiso 1 1 calc R
C39 C 0.2607(8) 0.6368(7) 0.2049(6) 0.185(3) Uiso 1 1 d D
H39 H 0.2455 0.6818 0.1488 0.222 Uiso 1 1 calc R
C34 C 0.3452(10) 0.5482(7) 0.2037(8) 0.295(7) Uiso 1 1 d D
C36 C 0.2819(7) 0.5205(6) 0.3623(6) 0.178(3) Uiso 1 1 d D
H36 H 0.3000 0.4777 0.4183 0.213 Uiso 1 1 calc R
C38 C 0.1988(10) 0.6591(8) 0.2889(6) 0.232(4) Uiso 1 1 d D
H38 H 0.1538 0.7238 0.2816 0.279 Uiso 1 1 calc R
C41 C 0.5199(7) 0.8992(7) 0.0557(6) 0.152(2) Uiso 1 1 d .
C43 C 0.5358(7) 0.9865(7) 0.0774(6) 0.167(3) Uiso 1 1 d .
H43 H 0.5604 0.9786 0.1314 0.200 Uiso 1 1 calc R
C42 C 0.4849(7) 0.9252(7) -0.0206(6) 0.153(2) Uiso 1 1 d .
H42 H 0.4724 0.8716 -0.0374 0.184 Uiso 1 1 calc R
C44 C 0.5352(13) 0.8203(12) 0.1122(11) 0.158(5) Uiso 0.50 1 d P
H44A H 0.5617 0.8302 0.1612 0.238 Uiso 0.50 1 calc PR
H44B H 0.6034 0.7772 0.0824 0.238 Uiso 0.50 1 calc PR
H44C H 0.4529 0.7891 0.1391 0.238 Uiso 0.50 1 calc PR
C40 C 0.4031(14) 0.5292(13) 0.1341(12) 0.352(8) Uiso 1 1 d .
H40A H 0.4587 0.4664 0.1483 0.528 Uiso 1 1 calc R
H40B H 0.4577 0.5827 0.0921 0.528 Uiso 1 1 calc R
H40C H 0.3404 0.5228 0.1044 0.528 Uiso 1 1 calc R

loop_
_atom_site_aniso_label
_atom_site_aniso_U_11
_atom_site_aniso_U_22
_atom_site_aniso_U_33
_atom_site_aniso_U_23
_atom_site_aniso_U_13
_atom_site_aniso_U_12
O1 0.0405(13) 0.088(2) 0.0509(15) 0.0034(13) -0.0170(10) -0.0182(11)
C3 0.0440(18) 0.044(2) 0.053(2) -0.0114(18) -0.0169(14) -0.0070(14)
C1 0.0399(18) 0.055(3) 0.0415(19) -0.0044(18) -0.0142(14) -0.0095(15)
C2 0.0465(19) 0.055(3) 0.048(2) -0.0166(18) -0.0133(15) -0.0108(15)
O3 0.0576(15) 0.084(2) 0.0592(15) -0.0316(14) -0.0125(11) -0.0208(12)
C5 0.0322(16) 0.059(3) 0.045(2) -0.0167(18) -0.0072(13) -0.0078(14)
C4 0.0399(17) 0.048(2) 0.0448(19) -0.0061(17) -0.0158(14) -0.0055(14)
C6 0.0370(17) 0.047(2) 0.054(2) -0.0100(18) -0.0134(14) -0.0054(14)
O2 0.0524(15) 0.0548(18) 0.0943(19) -0.0188(14) -0.0164(12) -0.0026(12)
C7 0.0442(19) 0.065(3) 0.054(2) -0.0029(19) -0.0199(15) -0.0133(16)
C16 0.0395(19) 0.063(3) 0.044(2) -0.0044(18) -0.0099(15) -0.0082(16)
C9 0.0453(19) 0.065(3) 0.058(2) -0.0250(19) -0.0095(15) -0.0058(16)
C12 0.063(2) 0.064(3) 0.054(2) -0.0055(19) -0.0284(17) -0.0016(18)
C8 0.053(2) 0.059(3) 0.069(2) -0.016(2) -0.0177(17) -0.0097(17)
C28 0.074(2) 0.058(3) 0.049(2) -0.0171(19) -0.0242(19) -0.0087(18)
F1 0.133(2) 0.187(3) 0.0844(18) 0.0187(19) -0.0720(17) -0.037(2)
C10 0.088(3) 0.069(3) 0.054(2) -0.019(2) -0.0224(19) -0.012(2)
C22 0.066(3) 0.062(3) 0.076(3) -0.027(2) -0.028(2) 0.008(2)
C21 0.054(2) 0.097(4) 0.060(2) 0.001(2) -0.0194(18) -0.026(2)
C14 0.065(2) 0.056(3) 0.069(2) -0.013(2) -0.0179(18) 0.0015(18)
C17 0.059(2) 0.087(3) 0.057(2) 0.003(2) -0.0244(18) -0.015(2)
C20 0.063(3) 0.127(4) 0.081(3) -0.007(3) -0.038(2) -0.020(2)
C18 0.085(3) 0.090(4) 0.053(2) 0.006(2) -0.024(2) -0.019(2)
C23 0.077(3) 0.069(3) 0.097(3) -0.034(3) -0.033(2) 0.008(2)
C33 0.100(3) 0.074(3) 0.064(3) -0.029(2) -0.029(2) -0.010(2)
F3 0.245(4) 0.135(3) 0.140(3) -0.068(2) -0.097(3) -0.032(3)
C19 0.077(3) 0.101(4) 0.058(3) -0.001(2) -0.040(2) -0.011(2)
C29 0.094(3) 0.085(3) 0.066(3) -0.018(2) -0.033(2) -0.029(2)
C13 0.081(3) 0.089(4) 0.059(2) 0.005(2) -0.013(2) -0.019(2)
C32 0.133(4) 0.089(4) 0.080(3) -0.044(3) -0.034(3) -0.001(3)
C26 0.068(3) 0.142(6) 0.230(7) -0.110(6) -0.057(4) 0.041(4)
C11 0.117(4) 0.103(4) 0.108(3) -0.051(3) -0.055(3) -0.015(3)
C30 0.130(4) 0.106(4) 0.108(4) -0.009(3) -0.066(4) -0.058(3)
C24 0.121(4) 0.064(4) 0.152(5) -0.047(3) -0.054(3) 0.016(3)
C15 0.072(3) 0.092(4) 0.130(4) -0.037(3) -0.024(3) 0.027(2)
F2 0.143(3) 0.130(3) 0.295(5) -0.107(3) -0.092(3) 0.076(2)
C27 0.062(3) 0.105(4) 0.148(5) -0.059(4) -0.027(3) 0.005(3)
C31 0.146(5) 0.088(4) 0.085(4) -0.031(3) -0.058(4) -0.020(3)
C25 0.093(4) 0.109(5) 0.172(6) -0.081(4) -0.063(4) 0.051(4)

loop_
_atom_type_symbol
_atom_type_description
_atom_type_scat_dispersion_real
_atom_type_scat_dispersion_imag
_atom_type_scat_source
C C 0.0033 0.0016 'International Tables Vol C Tables 4.2.6.8 and 6.1.1.4'
H H 0.0000 0.0000 'International Tables Vol C Tables 4.2.6.8 and 6.1.1.4'
O O 0.0106 0.0060 'International Tables Vol C Tables 4.2.6.8 and 6.1.1.4'
F F 0.0171 0.0103 'International Tables Vol C Tables 4.2.6.8 and 6.1.1.4'

loop_
_geom_angle_atom_site_label_1
_geom_angle_atom_site_label_2
_geom_angle_atom_site_label_3
_geom_angle
_geom_angle_site_symmetry_1
_geom_angle_site_symmetry_3
C16 O1 C7 117.1(2) . .
C4 C3 C2 120.9(3) . .
C4 C3 C8 119.3(3) . .
C2 C3 C8 119.6(3) . .
C2 C1 C6 120.6(3) . .
C2 C1 C7 118.9(3) . .
C6 C1 C7 120.5(3) . .
C1 C2 C3 119.2(3) . .
C1 C2 C10 120.4(3) . .
C3 C2 C10 120.4(3) . .
C28 O3 C9 117.7(3) . .
C6 C5 C4 120.8(3) . .
C6 C5 C9 119.8(3) . .
C4 C5 C9 119.2(3) . .
C3 C4 C5 119.1(3) . .
C3 C4 C12 120.8(3) . .
C5 C4 C12 120.1(3) . .
C5 C6 C1 119.4(3) . .
C5 C6 C14 119.8(3) . .
C1 C6 C14 120.8(3) . .
C22 O2 C8 118.9(3) . .
O1 C7 C1 109.6(2) . .
C21 C16 C17 119.9(3) . .
C21 C16 O1 116.5(3) . .
C17 C16 O1 123.6(3) . .
O3 C9 C5 107.2(2) . .
C4 C12 C13 112.5(3) . .
O2 C8 C3 107.3(3) . .
C33 C28 O3 124.8(3) . .
C33 C28 C29 120.6(4) . .
O3 C28 C29 114.6(3) . .
C2 C10 C11 113.3(3) . .
C27 C22 C23 120.7(4) . .
C27 C22 O2 116.7(4) . .
C23 C22 O2 122.6(3) . .
C16 C21 C20 121.4(3) . .
C6 C14 C15 112.2(3) . .
C16 C17 C18 118.8(3) . .
C19 C20 C21 117.3(3) . .
C19 C18 C17 119.6(4) . .
C22 C23 C24 118.6(4) . .
C28 C33 C32 120.2(4) . .
C18 C19 F1 118.3(4) . .
C18 C19 C20 123.0(4) . .
F1 C19 C20 118.7(4) . .
C28 C29 C30 119.1(4) . .
C31 C32 C33 119.8(5) . .
C27 C26 C25 119.5(5) . .
C29 C30 C31 117.4(4) . .
C25 C24 C23 119.0(5) . .
C22 C27 C26 120.4(5) . .
C32 C31 F3 122.1(6) . .
C32 C31 C30 122.8(5) . .
F3 C31 C30 114.9(5) . .
C24 C25 F2 116.8(7) . .
C24 C25 C26 121.9(5) . .
F2 C25 C26 121.2(6) . .
C38 C37 C36 96.8(8) . .
C36 C35 C34 109.7(10) . .
C38 C39 C34 120.9(10) . .
C40 C34 C39 122.6(12) . .
C40 C34 C35 120.3(12) . .
C39 C34 C35 117.0(11) . .
C35 C36 C37 143.8(9) . .
C39 C38 C37 131.1(10) . .
C44 C41 C42 132.9(13) . .
C44 C41 C43 115.4(12) . .
C42 C41 C43 111.7(8) . .
C42 C43 C41 118.3(8) 2_675 .
C41 C42 C43 130.0(9) . 2_675

loop_
_geom_bond_atom_site_label_1
_geom_bond_atom_site_label_2
_geom_bond_distance
_geom_bond_site_symmetry_2
O1 C16 1.376(4) .
O1 C7 1.416(3) .
C3 C4 1.397(4) .
C3 C2 1.407(4) .
C3 C8 1.505(5) .
C1 C2 1.398(5) .
C1 C6 1.404(5) .
C1 C7 1.505(4) .
C2 C10 1.509(5) .
O3 C28 1.375(4) .
O3 C9 1.417(4) .
C5 C6 1.400(4) .
C5 C4 1.400(4) .
C5 C9 1.508(4) .
C4 C12 1.515(4) .
C6 C14 1.517(5) .
O2 C22 1.382(5) .
O2 C8 1.409(4) .
C16 C21 1.370(4) .
C16 C17 1.374(5) .
C12 C13 1.518(5) .
C28 C33 1.361(5) .
C28 C29 1.386(5) .
F1 C19 1.366(4) .
C10 C11 1.514(5) .
C22 C27 1.357(5) .
C22 C23 1.377(6) .
C21 C20 1.372(5) .
C14 C15 1.541(5) .
C17 C18 1.397(5) .
C20 C19 1.371(6) .
C18 C19 1.333(5) .
C23 C24 1.413(6) .
C33 C32 1.388(6) .
F3 C31 1.363(5) .
C29 C30 1.387(6) .
C32 C31 1.293(6) .
C26 C27 1.362(8) .
C26 C25 1.366(8) .
C30 C31 1.423(7) .
C24 C25 1.340(7) .
F2 C25 1.359(6) .
C37 C38 1.3890(10) .
C37 C36 1.3898(10) .
C35 C36 1.3886(10) .
C35 C34 1.3897(10) .
C39 C38 1.3886(10) .
C39 C34 1.3892(10) .
C34 C40 1.165(17) .
C41 C44 1.175(14) .
C41 C42 1.278(9) .
C41 C43 1.443(10) .
C43 C42 1.279(9) 2_675
C42 C43 1.279(9) 2_675
